data_4038614
loop_
_publ_author_name
'Suzuki, Takahiro'
'Koyama, Takeshi'
'Nakanishi, Kenta'
'Kobayashi, Susumu'
'Tanino, Keiji'

_publ_section_title
;
 Formal Total Synthesis of Atropurpuran.
;
_journal_name_full 'The Journal of organic chemistry'
_journal_paper_doi 10.1021/acs.joc.0c01462
_journal_year 2020
_chemical_formula_moiety 'C20 H24 O5'
_chemical_formula_sum 'C20 H24 O5'
_chemical_formula_weight 344.39
_space_group_crystal_system monoclinic
_space_group_IT_number 14
_space_group_name_Hall '-P 2yn'
_space_group_name_H-M_alt 'P 1 21/n 1'
_atom_sites_solution_hydrogens geom
_atom_sites_solution_primary dual
_audit_creation_date 2019-12-10
_audit_creation_method
;
Olex2 1.3
(compiled 2019.09.11 svn.r3662 for OlexSys, GUI svn.r5938)
;
_cell_angle_alpha 90
_cell_angle_beta 96.7500(10)
_cell_angle_gamma 90
_cell_formula_units_Z 4
_cell_length_a 13.48940(10)
_cell_length_b 6.98630(10)
_cell_length_c 18.0570(2)
_cell_measurement_reflns_used 8280
_cell_measurement_temperature 150
_cell_measurement_theta_max 76.9880
_cell_measurement_theta_min 3.8550
_cell_volume 1689.91(3)
_computing_cell_refinement 'CrysAlisPro 1.171.39.46 (Rigaku OD, 2018)'
_computing_data_collection 'CrysAlisPro 1.171.39.46 (Rigaku OD, 2018)'
_computing_data_reduction 'CrysAlisPro 1.171.39.46 (Rigaku OD, 2018)'
_computing_molecular_graphics 'Olex2 1.3 (Dolomanov et al., 2009)'
_computing_publication_material 'Olex2 1.3 (Dolomanov et al., 2009)'
_computing_structure_refinement 'ShelXL 2018/3 (Sheldrick, 2015)'
_computing_structure_solution 'ShelXT (Sheldrick, 2015)'
_diffrn_ambient_temperature 150
_diffrn_detector 'Rigaku HyPix-6000 area detector'
_diffrn_detector_area_resol_mean 10.0
_diffrn_detector_type 'HPC area detector'
_diffrn_measured_fraction_theta_full 0.999
_diffrn_measured_fraction_theta_max 0.997
_diffrn_measurement_details
;
List of Runs (angles in degrees, time in seconds):

  # Type    Start    End  Width  t~exp~   \w     \q     \k     \f   Frames
--------------------------------------------------------------------------
  1  \w   -121.00 -30.00   0.50    0.05    --  -46.37 -18.00  25.00  182
  2  \w    -50.00 -11.00   0.50    0.15    --  -84.50  37.00 -30.00   78
  3  \w    -76.00 -51.00   0.50    0.15    --  -84.50  18.00-165.00   50
  4  \w    -49.00 -11.00   0.50    0.15    --  -84.50  18.00-165.00   76
  5  \w    -45.00 -15.00   0.50    0.05    --  -46.37  18.00-165.00   60
  6  \w     33.00 105.00   0.50    0.05    --   46.37  18.00-165.00  144
  7  \w     95.00 178.00   0.50    0.15    --  108.56  18.00-165.00  166
  8  \w     80.00 112.00   0.50    0.15    --  108.56-125.00  30.00   64
  9  \w     72.00  98.00   0.50    0.15    --  108.56 -99.00 -90.00   52
 10  \w     44.00  76.00   0.50    0.15    --  108.56 -19.00-120.00   64
 11  \w     38.00  69.00   0.50    0.15    --  108.56 -37.00-150.00   62
 12  \w     40.00  69.00   0.50    0.15    --  108.56 -37.00-180.00   58
 13  \w     10.00  87.00   0.50    0.05    --   46.37-125.00-120.00  154
 14  \w     36.00 108.00   0.50    0.15    --  108.56 -99.00 -60.00  144
 15  \w     46.00  72.00   0.50    0.15    --  108.56 -18.00  25.00   52
 16  \w     35.00  72.00   0.50    0.15    --  108.56 -19.00   0.00   74
 17  \w     35.00  69.00   0.50    0.15    --  108.56 -37.00 -60.00   68
 18  \w     38.00  98.00   0.50    0.15    --  108.56 -99.00  30.00  120
 19  \w     37.00  78.00   0.50    0.15    --  108.56 -99.00 150.00   82
 20  \w     82.00 108.00   0.50    0.15    --  108.56 -99.00 150.00   52
 21  \w     39.00  64.00   0.50    0.15    --  108.56-125.00  30.00   50
 22  \w     41.00  66.00   0.50    0.15    --  108.56 -37.00  60.00   50
 23  \w     18.00  43.00   0.50    0.05    --   46.37 -18.00  25.00   50
 24  \w   -138.00-113.00   0.50    0.15    --  -84.50 -18.00  25.00   50
 25  \w   -156.00 -86.00   0.50    0.15    --  -84.50 -99.00-180.00  140
;
_diffrn_measurement_device 'four-circle diffractometer'
_diffrn_measurement_device_type 'Rigaku XtaLAB Synergy-S'
_diffrn_measurement_method '\w scans'
_diffrn_orient_matrix_type 'CrysAlisPro convention (1999,Acta A55,543-557)'
_diffrn_orient_matrix_UB_11 -0.0642288000
_diffrn_orient_matrix_UB_12 0.0180527000
_diffrn_orient_matrix_UB_13 -0.0760732000
_diffrn_orient_matrix_UB_21 -0.0939851000
_diffrn_orient_matrix_UB_22 -0.0490787000
_diffrn_orient_matrix_UB_23 0.0370585000
_diffrn_orient_matrix_UB_31 -0.0161114000
_diffrn_orient_matrix_UB_32 0.2142691000
_diffrn_orient_matrix_UB_33 0.0148951000
_diffrn_radiation_monochromator 'multi-layer mirror optics'
_diffrn_radiation_probe x-ray
_diffrn_radiation_type 'Cu K\a'
_diffrn_radiation_wavelength 1.54184
_diffrn_reflns_av_R_equivalents 0.0302
_diffrn_reflns_av_unetI/netI 0.0261
_diffrn_reflns_Laue_measured_fraction_full 0.999
_diffrn_reflns_Laue_measured_fraction_max 0.997
_diffrn_reflns_limit_h_max 15
_diffrn_reflns_limit_h_min -16
_diffrn_reflns_limit_k_max 8
_diffrn_reflns_limit_k_min -3
_diffrn_reflns_limit_l_max 21
_diffrn_reflns_limit_l_min -21
_diffrn_reflns_number 11886
_diffrn_reflns_point_group_measured_fraction_full 0.999
_diffrn_reflns_point_group_measured_fraction_max 0.997
_diffrn_reflns_theta_full 67.684
_diffrn_reflns_theta_max 68.230
_diffrn_reflns_theta_min 3.880
_diffrn_source 'microfocus sealed X-ray tube'
_diffrn_source_type PhotonJet-S
_exptl_absorpt_coefficient_mu 0.789
_exptl_absorpt_correction_T_max 1.000
_exptl_absorpt_correction_T_min 0.424
_exptl_absorpt_correction_type gaussian
_exptl_absorpt_process_details
;
CrysAlisPro 1.171.39.46 (Rigaku Oxford Diffraction, 2018)
Numerical absorption correction based on gaussian integration over
			a multifaceted crystal model
Empirical absorption correction using spherical harmonics,
 implemented in SCALE3 ABSPACK scaling algorithm.
;
_exptl_crystal_colour 'clear colourless'
_exptl_crystal_colour_lustre clear
_exptl_crystal_colour_primary colourless
_exptl_crystal_density_diffrn 1.354
_exptl_crystal_description plate
_exptl_crystal_F_000 736
_exptl_crystal_size_max 0.487
_exptl_crystal_size_mid 0.366
_exptl_crystal_size_min 0.108
_refine_diff_density_max 0.172
_refine_diff_density_min -0.304
_refine_diff_density_rms 0.062
_refine_ls_extinction_method none
_refine_ls_goodness_of_fit_ref 1.099
_refine_ls_hydrogen_treatment constr
_refine_ls_matrix_type full
_refine_ls_number_parameters 228
_refine_ls_number_reflns 3092
_refine_ls_number_restraints 0
_refine_ls_restrained_S_all 1.099
_refine_ls_R_factor_all 0.0425
_refine_ls_R_factor_gt 0.0402
_refine_ls_shift/su_max 0.001
_refine_ls_shift/su_mean 0.000
_refine_ls_structure_factor_coef Fsqd
_refine_ls_weighting_details 'w=1/[\s^2^(Fo^2^)+(0.0612P)^2^+0.4315P] where P=(Fo^2^+2Fc^2^)/3'
_refine_ls_weighting_scheme calc
_refine_ls_wR_factor_gt 0.1080
_refine_ls_wR_factor_ref 0.1100
_reflns_Friedel_coverage 0.000
_reflns_number_gt 2842
_reflns_number_total 3092
_reflns_threshold_expression 'I > 2\s(I)'
_cod_data_source_file jo0c01462_si_004.cif
_cod_data_source_block 20191016
_cod_database_code 4038614
_shelx_shelxl_version_number 2018/3
_chemical_oxdiff_formula 'C H O'
_shelx_space_group_comment
;
The symmetry employed for this shelxl refinement is uniquely defined
by the following loop, which should always be used as a source of
symmetry information in preference to the above space-group names.
They are only intended as comments.
;
_reflns_odcompleteness_completeness 99.94
_reflns_odcompleteness_iscentric 1
_reflns_odcompleteness_theta 66.97
_olex2_refinement_description
;
1. Fixed Uiso
 At 1.2 times of:
  All C(H) groups, All C(H,H) groups
 At 1.5 times of:
  All C(H,H,H) groups
2.a Ternary CH refined with riding coordinates:
 C9(H9), C14(H14), C12(H12), C4(H4)
2.b Secondary CH2 refined with riding coordinates:
 C6(H6a,H6b), C11(H11a,H11b), C7(H7a,H7b), C13(H13a,H13b), C3(H3a,H3b), C2(H2a,
 H2b)
2.c Aromatic/amide H refined with riding coordinates:
 C1(H1), C17(H17)
2.d Idealised Me refined as rotating group:
 C19(H19a,H19b,H19c), C20(H20a,H20b,H20c)
;
_olex2_submission_special_instructions 'No special instructions were received'
_oxdiff_exptl_absorpt_empirical_details
;
Empirical correction (ABSPACK) includes:
- Absorption correction using spherical harmonics
- Frame scaling
;
_oxdiff_exptl_absorpt_empirical_full_max 1.300
_oxdiff_exptl_absorpt_empirical_full_min 0.524

loop_
_space_group_symop_operation_xyz
'x, y, z'
'-x+1/2, y+1/2, -z+1/2'
'-x, -y, -z'
'x-1/2, -y-1/2, z-1/2'

loop_
_atom_site_label
_atom_site_type_symbol
_atom_site_fract_x
_atom_site_fract_y
_atom_site_fract_z
_atom_site_U_iso_or_equiv
_atom_site_adp_type
_atom_site_occupancy
_atom_site_site_symmetry_order
_atom_site_calc_flag
_atom_site_refinement_flags_posn
_atom_site_refinement_flags_adp
_atom_site_refinement_flags_occupancy
_atom_site_disorder_assembly
_atom_site_disorder_group
O2 O 0.62807(6) 0.40463(12) 0.59576(5) 0.0234(2) Uani 1 1 d . . . . .
O3 O 0.63945(7) 0.34240(13) 0.72391(5) 0.0253(2) Uani 1 1 d . . . . .
O5 O 0.24229(7) 0.03428(14) 0.68668(5) 0.0298(2) Uani 1 1 d . . . . .
O1 O 0.51644(8) 0.67707(14) 0.66838(7) 0.0391(3) Uani 1 1 d . . . . .
O4 O -0.04408(8) 0.3086(2) 0.60987(8) 0.0540(3) Uani 1 1 d . . . . .
C10 C 0.28136(9) 0.28108(17) 0.53479(7) 0.0205(3) Uani 1 1 d . . . . .
C8 C 0.39058(9) 0.43718(16) 0.63737(6) 0.0189(3) Uani 1 1 d . . . . .
C9 C 0.38885(9) 0.33278(17) 0.56117(6) 0.0192(3) Uani 1 1 d . . . . .
H9 H 0.413950 0.422064 0.524292 0.023 Uiso 1 1 calc R . . . .
C16 C 0.57656(9) 0.35271(17) 0.65639(7) 0.0201(3) Uani 1 1 d . . . . .
C14 C 0.36738(9) 0.28022(17) 0.69378(6) 0.0201(3) Uani 1 1 d . . . . .
H14 H 0.356998 0.343323 0.741977 0.024 Uiso 1 1 calc R . . . .
C5 C 0.21308(9) 0.28997(18) 0.59652(7) 0.0222(3) Uani 1 1 d . . . . .
C15 C 0.49572(10) 0.51073(17) 0.65655(7) 0.0219(3) Uani 1 1 d . . . . .
C18 C 0.27028(9) 0.18409(17) 0.66212(7) 0.0212(3) Uani 1 1 d . . . . .
C12 C 0.52284(9) 0.15942(17) 0.64668(7) 0.0211(3) Uani 1 1 d . . . . .
H12 H 0.572835 0.053179 0.649766 0.025 Uiso 1 1 calc R . . . .
C6 C 0.20659(10) 0.50351(18) 0.62047(7) 0.0254(3) Uani 1 1 d . . . . .
H6A H 0.164061 0.575244 0.581514 0.030 Uiso 1 1 calc R . . . .
H6B H 0.175432 0.511448 0.667351 0.030 Uiso 1 1 calc R . . . .
C11 C 0.45867(9) 0.15479(18) 0.57090(7) 0.0225(3) Uani 1 1 d . . . . .
H11A H 0.417847 0.036666 0.566926 0.027 Uiso 1 1 calc R . . . .
H11B H 0.502479 0.152800 0.530596 0.027 Uiso 1 1 calc R . . . .
C7 C 0.31155(10) 0.59465(17) 0.63220(7) 0.0231(3) Uani 1 1 d . . . . .
H7A H 0.320502 0.680944 0.590007 0.028 Uiso 1 1 calc R . . . .
H7B H 0.318902 0.671348 0.678623 0.028 Uiso 1 1 calc R . . . .
C13 C 0.45496(10) 0.13709(18) 0.70837(7) 0.0235(3) Uani 1 1 d . . . . .
H13A H 0.493187 0.163069 0.757565 0.028 Uiso 1 1 calc R . . . .
H13B H 0.428957 0.004612 0.708632 0.028 Uiso 1 1 calc R . . . .
C1 C 0.24960(10) 0.23231(19) 0.46486(7) 0.0258(3) Uani 1 1 d . . . . .
H1 H 0.297011 0.229245 0.429919 0.031 Uiso 1 1 calc R . . . .
C19 C 0.70731(10) 0.2775(2) 0.58183(8) 0.0296(3) Uani 1 1 d . . . . .
H19A H 0.746777 0.336050 0.545602 0.044 Uiso 1 1 calc GR . . . .
H19B H 0.679003 0.156343 0.561841 0.044 Uiso 1 1 calc GR . . . .
H19C H 0.750272 0.253353 0.628518 0.044 Uiso 1 1 calc GR . . . .
C4 C 0.11085(10) 0.1980(2) 0.57176(8) 0.0294(3) Uani 1 1 d . . . . .
H4 H 0.121017 0.056176 0.572898 0.035 Uiso 1 1 calc R . . . .
C3 C 0.07230(10) 0.2511(2) 0.49175(8) 0.0330(3) Uani 1 1 d . . . . .
H3A H 0.065087 0.391875 0.487668 0.040 Uiso 1 1 calc R . . . .
H3B H 0.005644 0.193185 0.478278 0.040 Uiso 1 1 calc R . . . .
C2 C 0.14313(11) 0.1817(2) 0.43769(8) 0.0346(3) Uani 1 1 d . . . . .
H2A H 0.137022 0.041081 0.432005 0.041 Uiso 1 1 calc R . . . .
H2B H 0.124204 0.240547 0.388179 0.041 Uiso 1 1 calc R . . . .
C17 C 0.03756(11) 0.2431(2) 0.62656(9) 0.0368(4) Uani 1 1 d . . . . .
H17 H 0.057649 0.217679 0.677812 0.044 Uiso 1 1 calc R . . . .
C20 C 0.70198(12) 0.5051(2) 0.74394(9) 0.0369(4) Uani 1 1 d . . . . .
H20A H 0.731376 0.550438 0.700020 0.055 Uiso 1 1 calc GR . . . .
H20B H 0.755323 0.468359 0.782935 0.055 Uiso 1 1 calc GR . . . .
H20C H 0.661904 0.607619 0.762542 0.055 Uiso 1 1 calc GR . . . .

loop_
_atom_site_aniso_label
_atom_site_aniso_U_11
_atom_site_aniso_U_22
_atom_site_aniso_U_33
_atom_site_aniso_U_23
_atom_site_aniso_U_13
_atom_site_aniso_U_12
O2 0.0217(5) 0.0240(4) 0.0247(4) 0.0051(3) 0.0041(3) 0.0018(4)
O3 0.0268(5) 0.0249(5) 0.0227(4) -0.0001(3) -0.0038(4) -0.0037(4)
O5 0.0289(5) 0.0285(5) 0.0332(5) 0.0078(4) 0.0084(4) -0.0040(4)
O1 0.0315(6) 0.0182(5) 0.0658(7) -0.0085(4) -0.0024(5) -0.0024(4)
O4 0.0250(6) 0.0717(9) 0.0664(8) 0.0060(7) 0.0105(5) 0.0053(6)
C10 0.0216(6) 0.0165(5) 0.0235(6) 0.0005(5) 0.0025(5) 0.0005(5)
C8 0.0219(6) 0.0154(5) 0.0195(6) -0.0010(4) 0.0033(4) 0.0016(5)
C9 0.0221(6) 0.0185(6) 0.0173(5) -0.0013(4) 0.0036(5) -0.0012(5)
C16 0.0202(6) 0.0195(6) 0.0202(6) 0.0007(4) 0.0009(5) -0.0004(5)
C14 0.0237(6) 0.0191(6) 0.0181(5) -0.0008(5) 0.0045(5) 0.0013(5)
C5 0.0203(6) 0.0218(6) 0.0248(6) -0.0001(5) 0.0033(5) -0.0002(5)
C15 0.0253(7) 0.0177(6) 0.0225(6) -0.0017(5) 0.0014(5) -0.0006(5)
C18 0.0215(6) 0.0213(6) 0.0223(6) -0.0011(5) 0.0092(5) 0.0018(5)
C12 0.0200(6) 0.0168(6) 0.0266(6) -0.0015(5) 0.0033(5) 0.0017(5)
C6 0.0234(7) 0.0233(6) 0.0298(7) -0.0017(5) 0.0044(5) 0.0044(5)
C11 0.0204(6) 0.0207(6) 0.0266(6) -0.0074(5) 0.0035(5) 0.0007(5)
C7 0.0252(7) 0.0179(6) 0.0263(6) -0.0016(5) 0.0030(5) 0.0026(5)
C13 0.0245(7) 0.0193(6) 0.0266(6) 0.0052(5) 0.0031(5) 0.0013(5)
C1 0.0286(7) 0.0249(6) 0.0236(6) -0.0026(5) 0.0010(5) 0.0001(5)
C19 0.0250(7) 0.0335(7) 0.0315(7) 0.0051(6) 0.0085(5) 0.0060(6)
C4 0.0225(7) 0.0272(7) 0.0380(7) 0.0008(6) 0.0018(6) -0.0027(5)
C3 0.0235(7) 0.0340(7) 0.0392(8) -0.0019(6) -0.0053(6) -0.0014(6)
C2 0.0320(8) 0.0371(8) 0.0321(7) -0.0062(6) -0.0069(6) -0.0017(6)
C17 0.0234(7) 0.0411(8) 0.0466(9) 0.0039(7) 0.0067(6) -0.0048(6)
C20 0.0377(8) 0.0325(7) 0.0369(8) -0.0046(6) -0.0109(6) -0.0082(6)

loop_
_atom_type_symbol
_atom_type_description
_atom_type_scat_dispersion_real
_atom_type_scat_dispersion_imag
_atom_type_scat_source
C C 0.0181 0.0091 'International Tables Vol C Tables 4.2.6.8 and 6.1.1.4'
H H 0.0000 0.0000 'International Tables Vol C Tables 4.2.6.8 and 6.1.1.4'
O O 0.0492 0.0322 'International Tables Vol C Tables 4.2.6.8 and 6.1.1.4'

loop_
_exptl_crystal_face_index_h
_exptl_crystal_face_index_k
_exptl_crystal_face_index_l
_exptl_crystal_face_perp_dist
1 -4 -2 0.2052
-1 4 -6 0.1832
0 0 12 0.1341
-5 0 -8 0.0798
-6 1 -7 0.0955
5 0 8 0.0722
-7 0 -5 0.0532
-1 4 2 0.2527
7 0 5 0.0551
-8 0 5 0.1512
0 0 12 0.1338
0 0 -12 0.1610
5 0 9 0.0705
-5 0 -8 0.0819
7 0 6 0.0551
7 1 6 0.0775
-7 0 -6 0.0532
2 4 -2 0.2084
7 0 -8 0.1897
-5 0 10 0.1669

loop_
_geom_angle_atom_site_label_1
_geom_angle_atom_site_label_2
_geom_angle_atom_site_label_3
_geom_angle
_geom_angle_site_symmetry_1
_geom_angle_site_symmetry_3
_geom_angle_publ_flag
C16 O2 C19 114.96(9) . . ?
C16 O3 C20 117.09(10) . . ?
C9 C10 C5 113.41(10) . . ?
C1 C10 C9 123.32(11) . . ?
C1 C10 C5 123.27(12) . . ?
C14 C8 C9 105.42(9) . . ?
C15 C8 C9 106.17(9) . . ?
C15 C8 C14 110.25(10) . . ?
C15 C8 C7 113.52(10) . . ?
C7 C8 C9 110.24(10) . . ?
C7 C8 C14 110.84(10) . . ?
C10 C9 C8 107.70(9) . . ?
C10 C9 C11 112.87(10) . . ?
C8 C9 C11 109.19(10) . . ?
O2 C16 C15 103.23(9) . . ?
O2 C16 C12 114.01(10) . . ?
O3 C16 O2 112.63(10) . . ?
O3 C16 C15 112.84(10) . . ?
O3 C16 C12 106.48(10) . . ?
C12 C16 C15 107.70(10) . . ?
C18 C14 C8 107.21(10) . . ?
C18 C14 C13 112.65(10) . . ?
C13 C14 C8 111.06(10) . . ?
C10 C5 C6 107.43(10) . . ?
C10 C5 C4 111.55(10) . . ?
C18 C5 C10 104.67(10) . . ?
C18 C5 C6 106.76(10) . . ?
C18 C5 C4 112.14(11) . . ?
C4 C5 C6 113.74(10) . . ?
O1 C15 C8 124.01(12) . . ?
O1 C15 C16 122.44(12) . . ?
C8 C15 C16 113.50(10) . . ?
O5 C18 C14 122.27(11) . . ?
O5 C18 C5 123.40(12) . . ?
C14 C18 C5 114.31(10) . . ?
C11 C12 C16 109.32(10) . . ?
C13 C12 C16 108.76(10) . . ?
C13 C12 C11 108.94(10) . . ?
C7 C6 C5 110.63(10) . . ?
C12 C11 C9 110.78(9) . . ?
C8 C7 C6 109.48(10) . . ?
C12 C13 C14 108.69(10) . . ?
C10 C1 C2 123.98(12) . . ?
C3 C4 C5 111.60(11) . . ?
C17 C4 C5 110.81(12) . . ?
C17 C4 C3 113.17(12) . . ?
C4 C3 C2 111.12(12) . . ?
C1 C2 C3 111.28(11) . . ?
O4 C17 C4 124.58(15) . . ?

loop_
_geom_bond_atom_site_label_1
_geom_bond_atom_site_label_2
_geom_bond_distance
_geom_bond_site_symmetry_2
_geom_bond_publ_flag
O2 C16 1.4112(14) . ?
O2 C19 1.4343(16) . ?
O3 C16 1.4030(15) . ?
O3 C20 1.4363(16) . ?
O5 C18 1.2141(16) . ?
O1 C15 1.2085(16) . ?
O4 C17 1.1980(19) . ?
C10 C9 1.5158(17) . ?
C10 C5 1.5285(16) . ?
C10 C1 1.3292(18) . ?
C8 C9 1.5552(15) . ?
C8 C14 1.5533(16) . ?
C8 C15 1.5099(17) . ?
C8 C7 1.5271(16) . ?
C9 C11 1.5573(17) . ?
C16 C15 1.5519(17) . ?
C16 C12 1.5328(17) . ?
C14 C18 1.5223(17) . ?
C14 C13 1.5466(17) . ?
C5 C18 1.5267(18) . ?
C5 C6 1.5586(17) . ?
C5 C4 1.5393(18) . ?
C12 C11 1.5311(17) . ?
C12 C13 1.5309(17) . ?
C6 C7 1.5441(18) . ?
C1 C2 1.5043(19) . ?
C4 C3 1.523(2) . ?
C4 C17 1.512(2) . ?
C3 C2 1.523(2) . ?

loop_
_exptl_oxdiff_crystal_face_indexfrac_h
_exptl_oxdiff_crystal_face_indexfrac_k
_exptl_oxdiff_crystal_face_indexfrac_l
_exptl_oxdiff_crystal_face_x
_exptl_oxdiff_crystal_face_y
_exptl_oxdiff_crystal_face_z
1.3851 -4.4139 -2.1406 -0.0058 0.0071 -1.0000
-1.2670 3.8168 -5.8525 0.5955 -0.2851 0.7511
0.1246 -0.1604 11.6106 -0.8941 0.4264 0.1366
-5.3225 0.1409 -8.3976 0.9832 0.1821 -0.0091
-5.5147 1.4491 -7.3727 0.9412 0.1740 0.2895
5.2824 -0.0249 8.4513 -0.9827 -0.1820 0.0354
-7.2108 -0.0380 -5.4701 0.8786 0.4769 0.0266
-1.4755 4.4045 2.1772 0.0087 0.0032 1.0000
7.2093 0.0434 5.4730 -0.8786 -0.4769 -0.0253
-8.2183 0.1458 5.3029 0.1271 0.9618 0.2426
0.0423 0.0820 11.6300 -0.8860 0.4230 0.1901
-0.0396 -0.0902 -11.6300 0.8856 -0.4228 -0.1919
5.2193 0.1361 8.5178 -0.9807 -0.1816 0.0720
-5.2392 -0.0866 -8.4988 0.9815 0.1817 -0.0607
7.1882 0.1159 5.5109 -0.8788 -0.4770 -0.0089
6.7822 0.9774 5.8555 -0.8634 -0.4684 0.1874
-7.1882 -0.1159 -5.5109 0.8788 0.4770 0.0089
2.1118 4.3569 -1.9123 0.0885 -0.4832 0.8710
6.9448 0.1608 -8.1743 0.1787 -0.9635 -0.1992
-5.0082 -0.0974 10.3342 -0.4662 0.8584 0.2137
